data_7155850
loop_
_publ_author_name
'Chen, Fengjuan'
'Wang, Yajun'
'Zhao, Shijun'
'Jiang, Wei'
'Huo, Cong-De'

_publ_section_title
;
 Tandem radical cyclization to construct poly-brominated 2-oxindoles
;
_journal_name_full 'Org. Biomol. Chem.'
_journal_paper_doi 10.1039/C7OB01859B
_journal_year 2017
_chemical_formula_moiety 'C12 H12 Br3 N O'
_chemical_formula_sum 'C12 H12 Br3 N O'
_chemical_formula_weight 425.96
_chemical_name_systematic
;
 ? 
;
_space_group_crystal_system orthorhombic
_space_group_IT_number 61
_space_group_name_Hall '-P 2ac 2ab'
_space_group_name_H-M_alt 'P b c a'
_symmetry_space_group_name_Hall '-P 2ac 2ab'
_symmetry_space_group_name_H-M 'P b c a'
_atom_sites_solution_hydrogens geom
_atom_sites_solution_primary direct
_atom_sites_solution_secondary difmap
_audit_creation_date 2016-07-18
_audit_creation_method
;
Olex2 1.2
(compiled 2016.02.19 svn.r3266 for OlexSys, GUI svn.r5155)
;
_audit_update_record
;
2017-06-08 deposited with the CCDC.
2017-08-29 downloaded from the CCDC.
;
_cell_angle_alpha 90.00
_cell_angle_beta 90.00
_cell_angle_gamma 90.00
_cell_formula_units_Z 8
_cell_length_a 9.8885(4)
_cell_length_b 11.7756(4)
_cell_length_c 24.4823(10)
_cell_measurement_reflns_used 1153
_cell_measurement_temperature 298.84(10)
_cell_measurement_theta_max 25.3390
_cell_measurement_theta_min 3.6600
_cell_volume 2850.79(19)
_computing_cell_refinement
;
CrysAlisPro, Agilent Technologies,
Version 1.171.37.33 (release 27-03-2014 CrysAlis171 .NET)
(compiled Mar 27 2014,17:12:48)
;
_computing_data_collection
;
CrysAlisPro, Agilent Technologies,
Version 1.171.37.33 (release 27-03-2014 CrysAlis171 .NET)
(compiled Mar 27 2014,17:12:48)
;
_computing_data_reduction
;
CrysAlisPro, Agilent Technologies,
Version 1.171.37.33 (release 27-03-2014 CrysAlis171 .NET)
(compiled Mar 27 2014,17:12:48)
;
_computing_molecular_graphics 'Olex2 (Dolomanov et al., 2009)'
_computing_publication_material 'Olex2 (Dolomanov et al., 2009)'
_computing_structure_refinement 'ShelXL (Sheldrick, 2015)'
_computing_structure_solution 'ShelXS (Sheldrick, 2008)'
_diffrn_ambient_environment air
_diffrn_ambient_temperature 298.84(10)
_diffrn_detector 'CCD plate'
_diffrn_detector_area_resol_mean 16.0733
_diffrn_detector_type Eos
_diffrn_measured_fraction_theta_full 0.998
_diffrn_measured_fraction_theta_max 0.998
_diffrn_measurement_details
;
#__ type_ start__ end____ width___ exp.time_
  1 omega   40.00   82.00   1.0500    5.0000
omega____ theta____ kappa____ phi______ frames
    -       22.7867  178.0000   60.0000 40

#__ type_ start__ end____ width___ exp.time_
  2 omega  -18.00   22.95   1.0500    5.0000
omega____ theta____ kappa____ phi______ frames
    -       22.7867  -99.0000  -90.0000 39

#__ type_ start__ end____ width___ exp.time_
  3 omega   35.00   95.90   1.0500    5.0000
omega____ theta____ kappa____ phi______ frames
    -       22.7867   38.0000 -180.0000 58
;
_diffrn_measurement_device 'four-circle diffractometer'
_diffrn_measurement_device_type 'SuperNova, Dual, Cu at zero, Eos'
_diffrn_measurement_method '\w scans'
_diffrn_orient_matrix_UB_11 0.0097489000
_diffrn_orient_matrix_UB_12 -0.0409044000
_diffrn_orient_matrix_UB_13 -0.0208877000
_diffrn_orient_matrix_UB_21 0.0694705000
_diffrn_orient_matrix_UB_22 -0.0037931000
_diffrn_orient_matrix_UB_23 0.0070210000
_diffrn_orient_matrix_UB_31 -0.0150244000
_diffrn_orient_matrix_UB_32 -0.0440475000
_diffrn_orient_matrix_UB_33 0.0188047000
_diffrn_radiation_monochromator mirror
_diffrn_radiation_probe x-ray
_diffrn_radiation_type MoK\a
_diffrn_radiation_wavelength 0.71073
_diffrn_reflns_av_R_equivalents 0.0411
_diffrn_reflns_av_unetI/netI 0.0608
_diffrn_reflns_limit_h_max 6
_diffrn_reflns_limit_h_min -12
_diffrn_reflns_limit_k_max 7
_diffrn_reflns_limit_k_min -14
_diffrn_reflns_limit_l_max 25
_diffrn_reflns_limit_l_min -30
_diffrn_reflns_number 6319
_diffrn_reflns_theta_full 25.50
_diffrn_reflns_theta_max 26.02
_diffrn_reflns_theta_min 3.33
_diffrn_source 'SuperNova (Mo) X-ray Source'
_exptl_absorpt_coefficient_mu 8.474
_exptl_absorpt_correction_T_max 1.00000
_exptl_absorpt_correction_T_min 0.94181
_exptl_absorpt_correction_type multi-scan
_exptl_absorpt_process_details
;
CrysAlisPro, Agilent Technologies,
Version 1.171.37.33 (release 27-03-2014 CrysAlis171 .NET)
(compiled Mar 27 2014,17:12:48)
Empirical absorption correction using spherical harmonics,
 implemented in SCALE3 ABSPACK scaling algorithm.
;
_exptl_crystal_colour 'clear light colourless'
_exptl_crystal_colour_lustre clear
_exptl_crystal_colour_modifier light
_exptl_crystal_colour_primary colourless
_exptl_crystal_density_diffrn 1.985
_exptl_crystal_density_method 'not measured'
_exptl_crystal_description block
_exptl_crystal_F_000 1632
_exptl_crystal_size_max 0.21
_exptl_crystal_size_mid 0.14
_exptl_crystal_size_min 0.12
_refine_diff_density_max 0.547
_refine_diff_density_min -0.595
_refine_diff_density_rms 0.108
_refine_ls_extinction_method none
_refine_ls_goodness_of_fit_ref 1.043
_refine_ls_hydrogen_treatment constr
_refine_ls_matrix_type full
_refine_ls_number_parameters 156
_refine_ls_number_reflns 2810
_refine_ls_number_restraints 0
_refine_ls_restrained_S_all 1.043
_refine_ls_R_factor_all 0.0812
_refine_ls_R_factor_gt 0.0429
_refine_ls_shift/su_max 0.000
_refine_ls_shift/su_mean 0.000
_refine_ls_structure_factor_coef Fsqd
_refine_ls_weighting_details 'calc w=1/[\s^2^(Fo^2^)+(0.0255P)^2^+0.0000P] where P=(Fo^2^+2Fc^2^)/3'
_refine_ls_weighting_scheme calc
_refine_ls_wR_factor_gt 0.0708
_refine_ls_wR_factor_ref 0.0839
_reflns_number_gt 1857
_reflns_number_total 2810
_reflns_threshold_expression >2sigma(I)
_cod_data_source_file c7ob01859b2.cif
_cod_data_source_block chenfj_0713
_cod_original_cell_volume 2850.78(19)
_cod_database_code 7155850
_reflns_odcompleteness_completeness 99.52
_reflns_odcompleteness_iscentric 1
_reflns_odcompleteness_theta 26.32
_olex2_refinement_description
;
1. Fixed Uiso
 At 1.2 times of:
  All C(H) groups, All C(H,H) groups
 At 1.5 times of:
  All C(H,H,H) groups
2.a Secondary CH2 refined with riding coordinates:
 C11(H11A,H11B)
2.b Aromatic/amide H refined with riding coordinates:
 C2(H2), C3(H3), C4(H4), C5(H5)
2.c Idealised Me refined as rotating group:
 C9(H9A,H9B,H9C), C10(H10A,H10B,H10C)
;
_olex2_date_sample_data_collection 2016-07-18
_olex2_submission_special_instructions 'No special instructions were received'

loop_
_space_group_symop_id
_space_group_symop_operation_xyz
1 'x, y, z'
2 '-x+1/2, -y, z+1/2'
3 'x+1/2, -y+1/2, -z'
4 '-x, y+1/2, -z+1/2'
5 '-x, -y, -z'
6 'x-1/2, y, -z-1/2'
7 '-x-1/2, y-1/2, z'
8 'x, -y-1/2, z-1/2'

loop_
_atom_site_label
_atom_site_type_symbol
_atom_site_fract_x
_atom_site_fract_y
_atom_site_fract_z
_atom_site_U_iso_or_equiv
_atom_site_adp_type
_atom_site_occupancy
_atom_site_calc_flag
_atom_site_refinement_flags_posn
Br1 Br 0.07810(6) 0.48252(5) 0.13391(2) 0.04920(18) Uani 1 d .
Br2 Br -0.16774(6) 0.51709(5) 0.05544(3) 0.05433(19) Uani 1 d .
Br3 Br -0.19425(6) 0.35261(5) 0.15600(3) 0.0595(2) Uani 1 d .
O1 O 0.2691(3) 0.3259(3) 0.03227(14) 0.0510(10) Uani 1 d .
N1 N 0.2914(4) 0.2651(3) 0.12059(16) 0.0364(10) Uani 1 d .
C1 C 0.2104(5) 0.2082(4) 0.15876(19) 0.0345(12) Uani 1 d .
C2 C 0.2449(6) 0.1787(5) 0.2112(2) 0.0513(15) Uani 1 d .
H2 H 0.3267 0.2013 0.2265 0.062 Uiso 1 calc R
C3 C 0.1524(7) 0.1136(5) 0.2406(2) 0.0675(19) Uani 1 d .
H3 H 0.1718 0.0927 0.2764 0.081 Uiso 1 calc R
C4 C 0.0324(6) 0.0799(5) 0.2170(3) 0.0601(18) Uani 1 d .
H4 H -0.0265 0.0342 0.2369 0.072 Uiso 1 calc R
C5 C -0.0030(5) 0.1125(4) 0.1644(2) 0.0436(13) Uani 1 d .
H5 H -0.0846 0.0898 0.1489 0.052 Uiso 1 calc R
C6 C 0.0863(5) 0.1791(4) 0.13590(18) 0.0314(11) Uani 1 d .
C7 C 0.0840(5) 0.2224(4) 0.07776(18) 0.0302(11) Uani 1 d .
C8 C 0.2236(5) 0.2794(4) 0.0726(2) 0.0350(12) Uani 1 d .
C9 C 0.4259(5) 0.3082(5) 0.1305(3) 0.0646(18) Uani 1 d .
H9A H 0.4237 0.3605 0.1605 0.097 Uiso 1 calc GR
H9B H 0.4580 0.3465 0.0984 0.097 Uiso 1 calc GR
H9C H 0.4853 0.2462 0.1391 0.097 Uiso 1 calc GR
C10 C 0.0780(5) 0.1243(4) 0.0367(2) 0.0519(15) Uani 1 d .
H10A H 0.1500 0.0719 0.0441 0.078 Uiso 1 calc GR
H10B H 0.0873 0.1537 0.0003 0.078 Uiso 1 calc GR
H10C H -0.0073 0.0859 0.0401 0.078 Uiso 1 calc GR
C11 C -0.0282(5) 0.3091(4) 0.06095(18) 0.0339(12) Uani 1 d .
H11A H 0.0009 0.3440 0.0270 0.041 Uiso 1 calc R
H11B H -0.1088 0.2655 0.0527 0.041 Uiso 1 calc R
C12 C -0.0707(4) 0.4045(4) 0.09877(19) 0.0331(12) Uani 1 d .

loop_
_atom_site_aniso_label
_atom_site_aniso_U_11
_atom_site_aniso_U_22
_atom_site_aniso_U_33
_atom_site_aniso_U_23
_atom_site_aniso_U_13
_atom_site_aniso_U_12
Br1 0.0467(3) 0.0419(3) 0.0590(4) -0.0159(3) -0.0119(3) 0.0015(3)
Br2 0.0552(4) 0.0511(4) 0.0567(4) 0.0032(3) -0.0119(3) 0.0198(3)
Br3 0.0577(4) 0.0550(4) 0.0656(4) 0.0027(4) 0.0275(3) 0.0072(3)
O1 0.046(2) 0.059(2) 0.048(2) 0.016(2) 0.0156(19) 0.0069(19)
N1 0.033(2) 0.037(2) 0.039(2) 0.003(2) -0.005(2) 0.000(2)
C1 0.041(3) 0.033(3) 0.029(3) 0.000(3) -0.002(3) 0.012(2)
C2 0.056(4) 0.059(4) 0.039(3) 0.002(3) -0.010(3) 0.015(3)
C3 0.096(5) 0.078(5) 0.028(3) 0.015(4) 0.003(4) 0.041(4)
C4 0.069(4) 0.059(4) 0.053(4) 0.027(4) 0.030(4) 0.021(4)
C5 0.044(3) 0.043(3) 0.044(3) 0.005(3) 0.008(3) 0.005(3)
C6 0.037(3) 0.028(3) 0.029(2) 0.002(2) 0.005(2) 0.008(2)
C7 0.034(3) 0.031(3) 0.026(2) -0.001(2) -0.001(2) 0.002(2)
C8 0.033(3) 0.036(3) 0.036(3) -0.002(3) 0.002(3) 0.006(3)
C9 0.050(4) 0.053(4) 0.091(5) 0.012(4) -0.019(4) -0.013(3)
C10 0.061(3) 0.047(3) 0.049(3) -0.021(3) -0.007(3) 0.011(3)
C11 0.038(3) 0.038(3) 0.026(2) -0.007(2) -0.006(2) 0.001(2)
C12 0.031(3) 0.034(3) 0.034(3) 0.000(3) -0.003(2) 0.001(2)

loop_
_atom_type_symbol
_atom_type_description
_atom_type_scat_dispersion_real
_atom_type_scat_dispersion_imag
_atom_type_scat_source
C C 0.0033 0.0016 'International Tables Vol C Tables 4.2.6.8 and 6.1.1.4'
H H 0.0000 0.0000 'International Tables Vol C Tables 4.2.6.8 and 6.1.1.4'
Br Br -0.2901 2.4595 'International Tables Vol C Tables 4.2.6.8 and 6.1.1.4'
N N 0.0061 0.0033 'International Tables Vol C Tables 4.2.6.8 and 6.1.1.4'
O O 0.0106 0.0060 'International Tables Vol C Tables 4.2.6.8 and 6.1.1.4'

loop_
_geom_angle_atom_site_label_1
_geom_angle_atom_site_label_2
_geom_angle_atom_site_label_3
_geom_angle
C1 N1 C9 125.6(4)
C8 N1 C1 110.6(4)
C8 N1 C9 123.7(4)
C2 C1 N1 127.1(5)
C2 C1 C6 122.2(5)
C6 C1 N1 110.7(4)
C1 C2 H2 121.3
C1 C2 C3 117.3(6)
C3 C2 H2 121.3
C2 C3 H3 119.7
C4 C3 C2 120.5(5)
C4 C3 H3 119.7
C3 C4 H4 119.1
C3 C4 C5 121.7(6)
C5 C4 H4 119.1
C4 C5 H5 121.1
C6 C5 C4 117.8(5)
C6 C5 H5 121.1
C1 C6 C7 108.0(4)
C5 C6 C1 120.3(5)
C5 C6 C7 131.4(5)
C6 C7 C8 102.2(4)
C6 C7 C10 111.3(4)
C6 C7 C11 118.6(4)
C8 C7 C11 109.2(4)
C10 C7 C8 108.1(4)
C10 C7 C11 107.0(4)
O1 C8 N1 125.0(4)
O1 C8 C7 126.5(4)
N1 C8 C7 108.5(4)
N1 C9 H9A 109.5
N1 C9 H9B 109.5
N1 C9 H9C 109.5
H9A C9 H9B 109.5
H9A C9 H9C 109.5
H9B C9 H9C 109.5
C7 C10 H10A 109.5
C7 C10 H10B 109.5
C7 C10 H10C 109.5
H10A C10 H10B 109.5
H10A C10 H10C 109.5
H10B C10 H10C 109.5
C7 C11 H11A 107.0
C7 C11 H11B 107.0
H11A C11 H11B 106.7
C12 C11 C7 121.4(4)
C12 C11 H11A 107.0
C12 C11 H11B 107.0
Br1 C12 Br2 107.0(2)
Br1 C12 Br3 107.7(2)
Br2 C12 Br3 107.1(2)
C11 C12 Br1 114.3(3)
C11 C12 Br2 107.9(3)
C11 C12 Br3 112.3(3)

loop_
_geom_bond_atom_site_label_1
_geom_bond_atom_site_label_2
_geom_bond_distance
Br1 C12 1.936(4)
Br2 C12 1.951(5)
Br3 C12 1.957(5)
O1 C8 1.216(5)
N1 C1 1.401(6)
N1 C8 1.363(6)
N1 C9 1.443(6)
C1 C2 1.373(7)
C1 C6 1.392(6)
C2 H2 0.9300
C2 C3 1.394(8)
C3 H3 0.9300
C3 C4 1.378(8)
C4 H4 0.9300
C4 C5 1.390(7)
C5 H5 0.9300
C5 C6 1.372(6)
C6 C7 1.512(6)
C7 C8 1.540(6)
C7 C10 1.532(6)
C7 C11 1.563(6)
C9 H9A 0.9600
C9 H9B 0.9600
C9 H9C 0.9600
C10 H10A 0.9600
C10 H10B 0.9600
C10 H10C 0.9600
C11 H11A 0.9700
C11 H11B 0.9700
C11 C12 1.515(6)

loop_
_geom_torsion_atom_site_label_1
_geom_torsion_atom_site_label_2
_geom_torsion_atom_site_label_3
_geom_torsion_atom_site_label_4
_geom_torsion
N1 C1 C2 C3 -174.6(5)
N1 C1 C6 C5 173.2(4)
N1 C1 C6 C7 -1.1(5)
C1 N1 C8 O1 -179.9(5)
C1 N1 C8 C7 -2.4(5)
C1 C2 C3 C4 0.7(8)
C1 C6 C7 C8 -0.3(5)
C1 C6 C7 C10 114.8(4)
C1 C6 C7 C11 -120.4(4)
C2 C1 C6 C5 -4.4(7)
C2 C1 C6 C7 -178.7(4)
C2 C3 C4 C5 -2.3(9)
C3 C4 C5 C6 0.6(8)
C4 C5 C6 C1 2.7(7)
C4 C5 C6 C7 175.5(5)
C5 C6 C7 C8 -173.8(5)
C5 C6 C7 C10 -58.6(7)
C5 C6 C7 C11 66.2(7)
C6 C1 C2 C3 2.6(8)
C6 C7 C8 O1 179.1(5)
C6 C7 C8 N1 1.7(5)
C6 C7 C11 C12 40.4(6)
C7 C11 C12 Br1 43.9(5)
C7 C11 C12 Br2 162.9(3)
C7 C11 C12 Br3 -79.3(5)
C8 N1 C1 C2 179.8(5)
C8 N1 C1 C6 2.3(6)
C8 C7 C11 C12 -76.0(5)
C9 N1 C1 C2 -3.0(8)
C9 N1 C1 C6 179.5(5)
C9 N1 C8 O1 2.7(8)
C9 N1 C8 C7 -179.8(4)
C10 C7 C8 O1 61.6(6)
C10 C7 C8 N1 -115.8(4)
C10 C7 C11 C12 167.3(4)
C11 C7 C8 O1 -54.4(6)
C11 C7 C8 N1 128.1(4)
